data_7234187
loop_
_publ_author_name
'Ke Liu'
'Cheng-Li Song'
'Ye-Cheng Zhou'
'Xing-Yu Zhou'
'Xiao-Jun Pan'
'Lu-Ya Cao'
'Cheng Zhang'
'Yu Liu'
'Xiong Gong'
'Hao-Li Zhang'

_publ_section_title
;
 Tuning the ambipolar charge transport properties of N-heteropentacenes by
 their frontier molecular orbital energy levels
;
_journal_name_full 'Journal of Materials Chemistry C'
_journal_page_first 4188
_journal_page_last 4196
_journal_paper_doi 10.1039/C4TC02859G
_journal_volume 3
_journal_year 2015
_chemical_formula_sum 'C42 H48 F4 N2 Si2'
_chemical_formula_weight 713.00
_space_group_IT_number 1
_space_group_name_Hall 'P 1'
_space_group_name_H-M_alt 'P 1'
_symmetry_cell_setting triclinic
_symmetry_space_group_name_H-M 'P 1'
_atom_sites_solution_hydrogens geom
_atom_sites_solution_primary direct
_atom_sites_solution_secondary difmap
_cell_angle_alpha 77.759(5)
_cell_angle_beta 88.811(6)
_cell_angle_gamma 83.896(6)
_cell_formula_units_Z 1
_cell_length_a 7.662(2)
_cell_length_b 7.788(2)
_cell_length_c 17.071(5)
_cell_measurement_reflns_used 478
_cell_measurement_temperature 296(2)
_cell_measurement_theta_max 19.28
_cell_measurement_theta_min 2.67
_cell_volume 989.8(5)
_computing_cell_refinement 'Bruker SAINT'
_computing_data_collection 'Bruker APEX2'
_computing_data_reduction 'Bruker SAINT'
_computing_molecular_graphics 'Bruker SHELXTL'
_computing_publication_material 'Bruker SHELXTL'
_computing_structure_refinement 'SHELXL-97 (Sheldrick, 1997)'
_computing_structure_solution 'SHELXS-97 (Sheldrick, 1990)'
_diffrn_ambient_temperature 296(2)
_diffrn_measured_fraction_theta_full 0.983
_diffrn_measured_fraction_theta_max 0.983
_diffrn_measurement_device_type 'Bruker APEX-II CCD'
_diffrn_measurement_method '\f and \w scans'
_diffrn_radiation_monochromator graphite
_diffrn_radiation_source 'fine-focus sealed tube'
_diffrn_radiation_type MoK\a
_diffrn_radiation_wavelength 0.71073
_diffrn_reflns_av_R_equivalents 0.0449
_diffrn_reflns_av_sigmaI/netI 0.0685
_diffrn_reflns_limit_h_max 7
_diffrn_reflns_limit_h_min -6
_diffrn_reflns_limit_k_max 7
_diffrn_reflns_limit_k_min -7
_diffrn_reflns_limit_l_max 14
_diffrn_reflns_limit_l_min -15
_diffrn_reflns_number 2829
_diffrn_reflns_theta_full 19.33
_diffrn_reflns_theta_max 19.33
_diffrn_reflns_theta_min 2.44
_diffrn_standards_number 0
_exptl_absorpt_coefficient_mu 0.139
_exptl_absorpt_correction_type multi-scan
_exptl_absorpt_process_details SADABS
_exptl_crystal_colour BLUE
_exptl_crystal_density_diffrn 1.196
_exptl_crystal_density_method 'not measured'
_exptl_crystal_description BLOCK
_exptl_crystal_F_000 378
_exptl_crystal_size_max 0.30
_exptl_crystal_size_mid 0.20
_exptl_crystal_size_min 0.08
_refine_diff_density_max 0.318
_refine_diff_density_min -0.179
_refine_diff_density_rms 0.049
_refine_ls_abs_structure_details 'Flack H D (1983), Acta Cryst. A39, 876-881'
_refine_ls_abs_structure_Flack -0.2(4)
_refine_ls_extinction_method none
_refine_ls_goodness_of_fit_ref 0.978
_refine_ls_hydrogen_treatment constr
_refine_ls_matrix_type full
_refine_ls_number_parameters 462
_refine_ls_number_reflns 2161
_refine_ls_number_restraints 112
_refine_ls_restrained_S_all 1.028
_refine_ls_R_factor_all 0.0956
_refine_ls_R_factor_gt 0.0608
_refine_ls_shift/su_max 0.000
_refine_ls_shift/su_mean 0.000
_refine_ls_structure_factor_coef Fsqd
_refine_ls_weighting_details 'calc w=1/[\s^2^(Fo^2^)+(0.1043P)^2^+0.0000P] where P=(Fo^2^+2Fc^2^)/3'
_refine_ls_weighting_scheme calc
_refine_ls_wR_factor_gt 0.1487
_refine_ls_wR_factor_ref 0.1759
_reflns_number_gt 1363
_reflns_number_total 2161
_reflns_threshold_expression >2sigma(I)
_cod_data_source_file J-Mater-Chem-C-2015-3-4188.cif
_cod_data_source_block p1111
_cod_depositor_comments
;
The following automatic conversions were performed:

data item '_exptl_absorpt_correction_type' value 'MULTI-SCAN' was
changed to 'multi-scan' in accordance with the built-in table derived
from the CIF Core dictionary named 'cif_core.dic' version 2.4.5 last
updated on 2014-11-21.

data item '_refine_ls_hydrogen_treatment' value 'CONSTR' was changed
to 'constr' in accordance with the built-in table derived from the
CIF Core dictionary named 'cif_core.dic' version 2.4.5 last updated
on 2014-11-21.

data item '_symmetry_cell_setting' value 'Triclinic' was changed to
'triclinic' in accordance with the built-in table derived from the
CIF Core dictionary named 'cif_core.dic' version 2.4.5 last updated
on 2014-11-21.

Automatic conversion script
Id: cif_fix_values 6909 2019-04-08 15:41:33Z antanas 
;
_cod_original_sg_symbol_H-M P1
_cod_database_code 7234187

loop_
_symmetry_equiv_pos_as_xyz
'x, y, z'

loop_
_atom_site_label
_atom_site_type_symbol
_atom_site_fract_x
_atom_site_fract_y
_atom_site_fract_z
_atom_site_U_iso_or_equiv
_atom_site_adp_type
_atom_site_occupancy
_atom_site_symmetry_multiplicity
_atom_site_calc_flag
_atom_site_refinement_flags
_atom_site_disorder_assembly
_atom_site_disorder_group
Si1 Si 0.1351(6) 0.2557(7) 0.9159(3) 0.0758(15) Uani 1 1 d . . .
Si2 Si 0.7145(6) 0.7498(7) 0.2740(3) 0.0755(15) Uani 1 1 d . . .
C1 C 0.656(2) -0.127(3) 0.6806(10) 0.074(7) Uani 1 1 d . . .
C2 C 0.740(2) -0.232(2) 0.6459(12) 0.060(5) Uani 1 1 d . . .
C3 C 0.810(2) -0.177(4) 0.5641(13) 0.080(6) Uani 1 1 d . . .
C4 C 0.764(2) -0.020(2) 0.5284(9) 0.046(5) Uani 1 1 d . . .
C5 C 0.662(2) 0.108(3) 0.5607(11) 0.070(6) Uani 1 1 d . . .
C6 C 0.623(2) 0.276(3) 0.5249(11) 0.067(6) Uani 1 1 d . . .
H6 H 0.6691 0.3114 0.4739 0.080 Uiso 1 1 calc R . .
C7 C 0.521(2) 0.403(3) 0.5554(9) 0.068(6) Uani 1 1 d . . .
C8 C 0.479(2) 0.574(3) 0.5180(10) 0.058(5) Uani 1 1 d . . .
C9 C 0.372(2) 0.699(3) 0.5519(11) 0.076(6) Uani 1 1 d . . .
C10 C 0.320(2) 0.873(3) 0.5170(11) 0.065(5) Uani 1 1 d . . .
H10 H 0.3549 0.9100 0.4641 0.078 Uiso 1 1 calc R . .
C11 C 0.222(2) 1.000(3) 0.5501(13) 0.073(6) Uani 1 1 d . . .
C12 C 0.092(2) 1.287(4) 0.5417(13) 0.105(7) Uani 1 1 d U . .
H12 H 0.0627 1.4030 0.5141 0.126 Uiso 1 1 calc R . .
C13 C 0.036(3) 1.222(3) 0.6268(15) 0.091(7) Uani 1 1 d U . .
H13 H -0.0270 1.3038 0.6519 0.110 Uiso 1 1 calc R . .
N1 N 0.0662(18) 1.058(3) 0.6693(10) 0.108(7) Uani 1 1 d . . .
C14 C 0.167(2) 0.936(2) 0.6298(11) 0.056(5) Uani 1 1 d . . .
C15 C 0.211(2) 0.760(4) 0.6702(10) 0.096(8) Uani 1 1 d . . .
H15 H 0.1727 0.7247 0.7226 0.116 Uiso 1 1 calc R . .
C16 C 0.3114(18) 0.636(2) 0.6337(9) 0.050(4) Uani 1 1 d . . .
C17 C 0.357(2) 0.458(3) 0.6761(9) 0.056(5) Uani 1 1 d . . .
C18 C 0.4630(19) 0.343(2) 0.6387(8) 0.045(4) Uani 1 1 d . . .
C19 C 0.504(2) 0.168(3) 0.6789(10) 0.069(5) Uani 1 1 d . . .
H19 H 0.4629 0.1309 0.7307 0.082 Uiso 1 1 calc R . .
C20 C 0.601(2) 0.054(2) 0.6435(10) 0.051(5) Uani 1 1 d . . .
C21 C 0.2934(19) 0.401(2) 0.7531(11) 0.071(5) Uani 1 1 d . . .
C22 C 0.234(2) 0.345(2) 0.8171(10) 0.065(5) Uani 1 1 d . . .
C23 C 0.225(2) 0.361(3) 0.9890(10) 0.103(6) Uani 1 1 d . . .
H23 H 0.1889 0.4873 0.9683 0.123 Uiso 1 1 calc R . .
C24 C 0.407(4) 0.353(4) 0.9921(15) 0.200(12) Uani 1 1 d U . .
H24A H 0.4408 0.3960 1.0376 0.300 Uiso 1 1 calc R . .
H24B H 0.4492 0.4239 0.9440 0.300 Uiso 1 1 calc R . .
H24C H 0.4563 0.2324 0.9970 0.300 Uiso 1 1 calc R . .
C25 C 0.150(3) 0.329(3) 1.0722(11) 0.145(9) Uani 1 1 d U . .
H25A H 0.1619 0.2039 1.0945 0.217 Uiso 1 1 calc R . .
H25B H 0.0284 0.3733 1.0703 0.217 Uiso 1 1 calc R . .
H25C H 0.2129 0.3873 1.1051 0.217 Uiso 1 1 calc R . .
C26 C -0.109(2) 0.321(3) 0.9071(11) 0.103(6) Uani 1 1 d U . .
H26 H -0.1617 0.2768 0.9593 0.124 Uiso 1 1 calc R . .
C27 C -0.138(3) 0.528(3) 0.8894(13) 0.162(9) Uani 1 1 d U . .
H27A H -0.0731 0.5746 0.8425 0.242 Uiso 1 1 calc R . .
H27B H -0.0982 0.5690 0.9344 0.242 Uiso 1 1 calc R . .
H27C H -0.2607 0.5656 0.8806 0.242 Uiso 1 1 calc R . .
C28 C -0.191(3) 0.238(3) 0.8453(12) 0.142(8) Uani 1 1 d U . .
H28A H -0.2736 0.3243 0.8131 0.213 Uiso 1 1 calc R . .
H28B H -0.2503 0.1397 0.8724 0.213 Uiso 1 1 calc R . .
H28C H -0.1006 0.1979 0.8116 0.213 Uiso 1 1 calc R . .
C29 C 0.180(4) 0.021(3) 0.9342(15) 0.157(9) Uani 1 1 d DU . .
H29 H 0.1023 -0.0054 0.8944 0.188 Uiso 1 1 calc R . .
C30 C 0.110(4) -0.092(3) 1.0120(17) 0.202(11) Uani 1 1 d U . .
H30A H 0.1377 -0.2154 1.0115 0.303 Uiso 1 1 calc R . .
H30B H -0.0151 -0.0664 1.0149 0.303 Uiso 1 1 calc R . .
H30C H 0.1639 -0.0661 1.0577 0.303 Uiso 1 1 calc R . .
C31 C 0.344(4) -0.079(4) 0.9175(18) 0.241(15) Uani 1 1 d DU . .
H31A H 0.4419 -0.0201 0.9288 0.361 Uiso 1 1 calc R . .
H31B H 0.3472 -0.0868 0.8621 0.361 Uiso 1 1 calc R . .
H31C H 0.3519 -0.1956 0.9506 0.361 Uiso 1 1 calc R . .
C32 C 0.556(2) 0.629(2) 0.4344(10) 0.067(5) Uani 1 1 d . . .
C33 C 0.616(2) 0.676(2) 0.3687(9) 0.069(5) Uani 1 1 d . . .
C34 C 0.678(4) 0.995(3) 0.2519(12) 0.158(11) Uani 1 1 d . . .
H34 H 0.7370 1.0226 0.2975 0.189 Uiso 1 1 calc R . .
C35 C 0.491(5) 1.068(4) 0.264(2) 0.254(16) Uani 1 1 d U . .
H35A H 0.4778 1.1934 0.2440 0.381 Uiso 1 1 calc R . .
H35B H 0.4630 1.0419 0.3199 0.381 Uiso 1 1 calc R . .
H35C H 0.4131 1.0141 0.2352 0.381 Uiso 1 1 calc R . .
C36 C 0.785(3) 1.078(3) 0.1839(15) 0.183(10) Uani 1 1 d U . .
H36A H 0.7505 1.0460 0.1357 0.275 Uiso 1 1 calc R . .
H36B H 0.9072 1.0378 0.1945 0.275 Uiso 1 1 calc R . .
H36C H 0.7683 1.2043 0.1774 0.275 Uiso 1 1 calc R . .
C37 C 0.948(3) 0.674(4) 0.2809(13) 0.134(8) Uani 1 1 d U . .
H37 H 1.0010 0.7114 0.2282 0.160 Uiso 1 1 calc R . .
C38 C 1.043(3) 0.756(4) 0.3433(15) 0.176(11) Uani 1 1 d U . .
H38A H 0.9919 0.7209 0.3954 0.264 Uiso 1 1 calc R . .
H38B H 1.0281 0.8826 0.3272 0.264 Uiso 1 1 calc R . .
H38C H 1.1655 0.7149 0.3453 0.264 Uiso 1 1 calc R . .
C39 C 0.985(3) 0.478(4) 0.3060(15) 0.191(12) Uani 1 1 d U . .
H39A H 1.0987 0.4394 0.2878 0.229 Uiso 1 1 d R . .
H39B H 0.8967 0.4266 0.2820 0.229 Uiso 1 1 d R . .
H39C H 0.9790 0.4420 0.3632 0.229 Uiso 1 1 d R . .
C40 C 0.606(3) 0.638(4) 0.2009(12) 0.155(9) Uani 1 1 d U . .
H40 H 0.6490 0.5138 0.2220 0.186 Uiso 1 1 calc R . .
C41 C 0.415(3) 0.624(5) 0.1991(18) 0.219(13) Uani 1 1 d U . .
H41A H 0.3778 0.5660 0.2510 0.329 Uiso 1 1 calc R . .
H41B H 0.3906 0.5580 0.1601 0.329 Uiso 1 1 calc R . .
H41C H 0.3541 0.7408 0.1852 0.329 Uiso 1 1 calc R . .
C42 C 0.699(3) 0.671(3) 0.1181(12) 0.154(9) Uani 1 1 d U . .
H42A H 0.6447 0.6115 0.0827 0.231 Uiso 1 1 calc R . .
H42B H 0.8208 0.6252 0.1250 0.231 Uiso 1 1 calc R . .
H42C H 0.6903 0.7950 0.0957 0.231 Uiso 1 1 calc R . .
F1 F 0.5911(11) -0.1738(12) 0.7555(6) 0.099(3) Uani 1 1 d . . .
F2 F 0.7852(13) -0.4054(16) 0.6821(6) 0.119(4) Uani 1 1 d . . .
F3 F 0.9022(12) -0.3019(12) 0.5350(6) 0.092(3) Uani 1 1 d . . .
F4 F 0.8232(11) 0.0371(13) 0.4500(5) 0.099(3) Uani 1 1 d . . .
N2 N 0.1920(19) 1.163(2) 0.5074(9) 0.086(5) Uani 1 1 d . . .

loop_
_atom_site_aniso_label
_atom_site_aniso_U_11
_atom_site_aniso_U_22
_atom_site_aniso_U_33
_atom_site_aniso_U_23
_atom_site_aniso_U_13
_atom_site_aniso_U_12
Si1 0.073(4) 0.106(4) 0.047(3) -0.005(3) 0.017(2) -0.026(3)
Si2 0.073(4) 0.107(4) 0.048(3) -0.013(3) 0.016(2) -0.028(3)
C1 0.068(13) 0.14(2) 0.033(13) -0.047(15) 0.018(10) -0.017(14)
C2 0.075(12) 0.039(12) 0.055(14) 0.014(10) -0.024(11) -0.006(9)
C3 0.028(11) 0.15(2) 0.081(18) -0.066(17) -0.003(10) -0.006(13)
C4 0.039(11) 0.057(12) 0.036(11) 0.006(11) -0.006(9) -0.009(10)
C5 0.048(13) 0.13(2) 0.045(16) -0.051(15) 0.006(9) -0.024(14)
C6 0.056(13) 0.077(14) 0.059(13) 0.012(13) -0.008(11) -0.023(12)
C7 0.033(12) 0.13(2) 0.047(15) -0.039(16) 0.002(9) -0.022(13)
C8 0.035(11) 0.067(15) 0.065(15) 0.004(11) -0.006(10) -0.006(11)
C9 0.033(12) 0.13(2) 0.074(16) -0.037(15) -0.004(11) -0.028(14)
C10 0.043(11) 0.060(14) 0.084(14) 0.014(13) -0.010(10) -0.023(10)
C11 0.034(11) 0.092(18) 0.098(19) -0.032(16) -0.005(10) 0.001(12)
C12 0.051(12) 0.18(2) 0.103(16) -0.067(16) -0.006(11) -0.030(14)
C13 0.071(13) 0.037(11) 0.17(2) -0.016(12) -0.040(13) -0.006(10)
N1 0.056(11) 0.162(19) 0.137(16) -0.105(16) -0.008(10) 0.002(12)
C14 0.039(11) 0.062(13) 0.055(14) 0.018(11) 0.002(9) -0.015(10)
C15 0.047(13) 0.22(3) 0.046(13) -0.054(18) 0.023(10) -0.065(16)
C16 0.035(10) 0.069(13) 0.043(13) 0.000(11) 0.012(9) -0.019(10)
C17 0.048(11) 0.094(16) 0.029(11) -0.008(11) 0.008(9) -0.031(12)
C18 0.037(10) 0.056(13) 0.038(12) -0.001(10) 0.009(9) -0.011(9)
C19 0.059(12) 0.115(19) 0.042(11) -0.037(14) 0.011(9) -0.017(12)
C20 0.053(11) 0.037(12) 0.057(15) 0.003(10) -0.027(10) -0.007(9)
C21 0.033(11) 0.102(15) 0.071(16) -0.002(12) 0.016(10) -0.008(10)
C22 0.048(11) 0.085(13) 0.056(12) -0.001(10) 0.010(9) -0.014(9)
C23 0.089(14) 0.170(18) 0.071(12) -0.043(11) 0.005(10) -0.078(13)
C24 0.17(2) 0.32(3) 0.163(18) -0.119(18) 0.000(15) -0.13(2)
C25 0.17(2) 0.189(19) 0.089(14) -0.039(13) 0.039(14) -0.063(16)
C26 0.047(11) 0.185(18) 0.082(12) -0.030(13) 0.006(9) -0.030(11)
C27 0.16(2) 0.18(2) 0.127(16) -0.008(16) -0.005(14) 0.029(16)
C28 0.097(15) 0.24(2) 0.101(14) -0.040(15) 0.005(11) -0.046(15)
C29 0.20(2) 0.104(17) 0.142(18) 0.019(13) 0.083(16) -0.014(16)
C30 0.26(2) 0.148(19) 0.20(2) -0.047(17) 0.099(19) -0.022(18)
C31 0.24(3) 0.17(2) 0.25(3) 0.033(19) 0.14(2) 0.04(2)
C32 0.065(13) 0.101(14) 0.035(11) -0.003(10) -0.010(9) -0.033(10)
C33 0.069(13) 0.089(13) 0.048(12) -0.009(10) 0.021(9) -0.014(10)
C34 0.22(3) 0.121(19) 0.109(17) 0.018(14) 0.097(18) -0.037(19)
C35 0.25(3) 0.20(2) 0.25(3) 0.03(2) 0.08(2) 0.08(2)
C36 0.24(2) 0.114(16) 0.185(19) -0.002(14) 0.111(18) -0.064(15)
C37 0.102(16) 0.20(2) 0.094(15) -0.013(15) 0.044(12) -0.023(15)
C38 0.122(18) 0.27(3) 0.16(2) -0.095(19) -0.028(15) -0.027(17)
C39 0.13(2) 0.25(3) 0.161(19) 0.003(19) 0.033(15) 0.022(19)
C40 0.16(2) 0.24(2) 0.077(13) -0.067(14) 0.044(13) -0.007(16)
C41 0.076(17) 0.39(3) 0.21(2) -0.11(2) 0.040(15) -0.030(19)
C42 0.151(18) 0.21(2) 0.123(17) -0.090(17) 0.018(14) -0.037(16)
F1 0.108(7) 0.090(7) 0.093(7) -0.002(5) 0.004(6) -0.014(5)
F2 0.110(8) 0.140(11) 0.104(8) -0.019(7) -0.012(6) -0.010(7)
F3 0.088(6) 0.082(7) 0.109(7) -0.036(6) -0.005(5) 0.013(5)
F4 0.098(7) 0.130(8) 0.077(6) -0.040(6) 0.014(5) -0.008(5)
N2 0.071(12) 0.052(11) 0.126(15) 0.008(11) -0.021(11) -0.012(9)

loop_
_atom_type_symbol
_atom_type_description
_atom_type_scat_dispersion_real
_atom_type_scat_dispersion_imag
_atom_type_scat_source
C C 0.0033 0.0016 'International Tables Vol C Tables 4.2.6.8 and 6.1.1.4'
H H 0.0000 0.0000 'International Tables Vol C Tables 4.2.6.8 and 6.1.1.4'
N N 0.0061 0.0033 'International Tables Vol C Tables 4.2.6.8 and 6.1.1.4'
F F 0.0171 0.0103 'International Tables Vol C Tables 4.2.6.8 and 6.1.1.4'
Si Si 0.0817 0.0704 'International Tables Vol C Tables 4.2.6.8 and 6.1.1.4'

loop_
_geom_angle_atom_site_label_1
_geom_angle_atom_site_label_2
_geom_angle_atom_site_label_3
_geom_angle
_geom_angle_site_symmetry_1
_geom_angle_site_symmetry_3
C29 Si1 C23 115.6(12) . .
C29 Si1 C22 106.9(9) . .
C23 Si1 C22 107.5(8) . .
C29 Si1 C26 110.1(11) . .
C23 Si1 C26 109.1(9) . .
C22 Si1 C26 107.4(8) . .
C33 Si2 C37 108.7(9) . .
C33 Si2 C34 106.5(8) . .
C37 Si2 C34 111.0(13) . .
C33 Si2 C40 105.6(8) . .
C37 Si2 C40 109.2(11) . .
C34 Si2 C40 115.4(13) . .
C2 C1 F1 123(2) . .
C2 C1 C20 124.0(18) . .
F1 C1 C20 112.3(17) . .
C1 C2 F2 122(2) . .
C1 C2 C3 121.9(18) . .
F2 C2 C3 116(2) . .
C4 C3 F3 128(2) . .
C4 C3 C2 116.6(17) . .
F3 C3 C2 116(2) . .
C3 C4 F4 118.5(18) . .
C3 C4 C5 125.9(18) . .
F4 C4 C5 115.6(16) . .
C6 C5 C4 125.8(19) . .
C6 C5 C20 116.9(18) . .
C4 C5 C20 117(2) . .
C5 C6 C7 126.7(19) . .
C8 C7 C6 126.6(16) . .
C8 C7 C18 119.1(19) . .
C6 C7 C18 114(2) . .
C7 C8 C9 124.2(17) . .
C7 C8 C32 115.8(16) . .
C9 C8 C32 120.0(17) . .
C10 C9 C8 127.5(19) . .
C10 C9 C16 116.4(17) . .
C8 C9 C16 116(2) . .
C9 C10 C11 128.7(19) . .
N2 C11 C10 119(2) . .
N2 C11 C14 126.8(19) . .
C10 C11 C14 113.7(19) . .
N2 C12 C13 115(2) . .
N1 C13 C12 126(2) . .
C13 N1 C14 115(2) . .
C15 C14 C11 121.9(18) . .
C15 C14 N1 120.3(18) . .
C11 C14 N1 117.9(18) . .
C14 C15 C16 122.2(16) . .
C15 C16 C17 121.4(17) . .
C15 C16 C9 117.0(18) . .
C17 C16 C9 121.5(17) . .
C18 C17 C21 121.0(17) . .
C18 C17 C16 119.0(15) . .
C21 C17 C16 119.9(17) . .
C17 C18 C19 119.2(14) . .
C17 C18 C7 120.0(18) . .
C19 C18 C7 120.7(17) . .
C20 C19 C18 120.5(16) . .
C19 C20 C1 125.0(19) . .
C19 C20 C5 120.9(18) . .
C1 C20 C5 114.1(19) . .
C22 C21 C17 175.7(17) . .
C21 C22 Si1 178.5(15) . .
C24 C23 C25 110.1(17) . .
C24 C23 Si1 116.2(15) . .
C25 C23 Si1 118.2(13) . .
C28 C26 C27 114.3(17) . .
C28 C26 Si1 111.4(14) . .
C27 C26 Si1 107.3(13) . .
C31 C29 C30 104(2) . .
C31 C29 Si1 127(2) . .
C30 C29 Si1 119.4(17) . .
C33 C32 C8 178.8(17) . .
C32 C33 Si2 176.8(14) . .
C36 C34 C35 122(2) . .
C36 C34 Si2 112.8(17) . .
C35 C34 Si2 114(2) . .
C39 C37 C38 107(2) . .
C39 C37 Si2 113.3(16) . .
C38 C37 Si2 111.2(16) . .
C41 C40 C42 116(2) . .
C41 C40 Si2 123.5(15) . .
C42 C40 Si2 110.6(15) . .
C11 N2 C12 118(2) . .

loop_
_geom_bond_atom_site_label_1
_geom_bond_atom_site_label_2
_geom_bond_distance
_geom_bond_site_symmetry_2
Si1 C29 1.78(2) .
Si1 C23 1.816(15) .
Si1 C22 1.859(17) .
Si1 C26 1.885(17) .
Si2 C33 1.778(16) .
Si2 C37 1.82(2) .
Si2 C34 1.86(2) .
Si2 C40 1.92(2) .
C1 C2 1.23(2) .
C1 F1 1.352(17) .
C1 C20 1.44(2) .
C2 F2 1.368(17) .
C2 C3 1.48(2) .
C3 C4 1.26(2) .
C3 F3 1.32(2) .
C4 F4 1.398(17) .
C4 C5 1.40(2) .
C5 C6 1.33(2) .
C5 C20 1.47(2) .
C6 C7 1.38(2) .
C7 C8 1.36(2) .
C7 C18 1.475(17) .
C8 C9 1.41(2) .
C8 C32 1.52(2) .
C9 C10 1.38(2) .
C9 C16 1.462(19) .
C10 C11 1.39(2) .
C11 N2 1.32(2) .
C11 C14 1.42(2) .
C12 N2 1.39(2) .
C12 C13 1.51(2) .
C13 N1 1.32(2) .
N1 C14 1.43(2) .
C14 C15 1.41(3) .
C15 C16 1.41(2) .
C16 C17 1.43(2) .
C17 C18 1.389(19) .
C17 C21 1.39(2) .
C18 C19 1.39(2) .
C19 C20 1.33(2) .
C21 C22 1.19(2) .
C23 C24 1.39(3) .
C23 C25 1.50(2) .
C26 C28 1.53(2) .
C26 C27 1.56(3) .
C29 C31 1.469(19) .
C29 C30 1.55(3) .
C32 C33 1.203(19) .
C34 C36 1.48(2) .
C34 C35 1.51(3) .
C37 C39 1.49(3) .
C37 C38 1.58(3) .
C40 C41 1.47(3) .
C40 C42 1.56(2) .
